data_4305237
loop_
_publ_author_name
'Tomoka Yamaguchi'
'Yukinari Sunatsuki'
'Hiroyuki Ishida'
'Masaaki Kojima'
'Haruo Akashi'
'Nazzareno Re'
'Naohide Matsumoto'
'Andrzej Pochaba'
'Jerzy Mrozi\'nski'

_publ_contact_author_email kojima@cc.okayama-u.ac.jp
_publ_contact_author_fax +81-86-251-7842
_publ_contact_author_name 'Masaaki KOJIMA'
_publ_contact_author_phone +81-86-251-7842
_publ_section_title
;
Synthesis, Structures, and Magnetic Properties of Face-Sharing
Heterodinuclear Ni(II)-Ln(III) (Ln = Eu, Gd, Tb, Dy) Complexes
;
_journal_name_full 'Inorganic Chemistry'
_journal_page_first 5736
_journal_page_last 5745
_journal_paper_doi 10.1021/ic8000575
_journal_volume 47
_journal_year 2008
_chemical_formula_moiety 'C26 H27 N3 O3 '
_chemical_formula_sum 'C26 H27 N3 O3'
_chemical_formula_weight 429.52
_space_group_IT_number 14
_symmetry_cell_setting monoclinic
_symmetry_Int_Tables_number 14
_symmetry_space_group_name_Hall '-P 2ybc'
_symmetry_space_group_name_H-M 'P 1 21/c 1'
_cell_angle_alpha 90.0000
_cell_angle_beta 93.403(2)
_cell_angle_gamma 90.0000
_cell_formula_units_Z 4
_cell_length_a 5.8092(3)
_cell_length_b 23.2124(5)
_cell_length_c 16.6598(4)
_cell_measurement_reflns_used 11571
_cell_measurement_temperature 93.1
_cell_measurement_theta_max 27.5
_cell_measurement_theta_min 1.5
_cell_volume 2242.54(14)
_computing_cell_refinement PROCESS-AUTO
_computing_data_collection PROCESS-AUTO
_computing_data_reduction CrystalStructure
_computing_publication_material 'CrystalStructure 3.8'
_computing_structure_refinement CRYSTALS
_computing_structure_solution SIR92
_diffrn_detector_area_resol_mean 10.00
_diffrn_measured_fraction_theta_full 0.949
_diffrn_measured_fraction_theta_max 0.949
_diffrn_measurement_device_type 'Rigaku RAXIS-IV'
_diffrn_measurement_method \w
_diffrn_radiation_type 'Mo K\a'
_diffrn_radiation_wavelength 0.71069
_diffrn_reflns_av_R_equivalents 0.022
_diffrn_reflns_limit_h_max 7
_diffrn_reflns_limit_h_min -7
_diffrn_reflns_limit_k_max 29
_diffrn_reflns_limit_k_min -30
_diffrn_reflns_limit_l_max 21
_diffrn_reflns_limit_l_min -20
_diffrn_reflns_number 16683
_diffrn_reflns_theta_full 27.48
_diffrn_reflns_theta_max 27.48
_exptl_absorpt_coefficient_mu 0.084
_exptl_absorpt_correction_T_max 0.992
_exptl_absorpt_correction_T_min 0.946
_exptl_absorpt_correction_type multi-scan
_exptl_absorpt_process_details
;
    Higashi, T. (1995). Program for Absorption Correction.
    Rigaku Corporation, Tokyo, Japan.
;
_exptl_crystal_colour unknown
_exptl_crystal_density_diffrn 1.272
_exptl_crystal_density_method 'not measured'
_exptl_crystal_description unknown
_exptl_crystal_F_000 912.00
_exptl_crystal_size_max 0.10
_exptl_crystal_size_mid 0.10
_exptl_crystal_size_min 0.10
_refine_diff_density_max 0.26
_refine_diff_density_min -0.27
_refine_ls_extinction_method none
_refine_ls_goodness_of_fit_ref 0.924
_refine_ls_hydrogen_treatment refall
_refine_ls_number_parameters 316
_refine_ls_number_reflns 4894
_refine_ls_R_factor_gt 0.0395
_refine_ls_shift/su_max 0.0000
_refine_ls_structure_factor_coef Fsqd
_refine_ls_weighting_details 'w = 1/[0.0010Fo^2^ + 3.0000\s(Fo^2^) + 0.5000]/(4Fo^2^)'
_refine_ls_weighting_scheme calc
_refine_ls_wR_factor_ref 0.0878
_reflns_number_gt 4328
_reflns_number_total 4894
_reflns_threshold_expression F^2^>2.0\s(F^2^)
_cod_data_source_file ic8000575-file001_2.cif
_cod_data_source_block '_H3L'
_cod_original_formula_sum 'C26 H27 N3 O3 '
_cod_database_code 4305237

loop_
_symmetry_equiv_pos_site_id
_symmetry_equiv_pos_as_xyz
1 +X,+Y,+Z
2 -X,1/2+Y,1/2-Z
3 -X,-Y,-Z
4 +X,1/2-Y,1/2+Z

loop_
_atom_site_label
_atom_site_type_symbol
_atom_site_fract_x
_atom_site_fract_y
_atom_site_fract_z
_atom_site_U_iso_or_equiv
_atom_site_adp_type
_atom_site_occupancy
_atom_site_symmetry_multiplicity
_atom_site_calc_flag
_atom_site_refinement_flags
_atom_site_disorder_assembly
_atom_site_disorder_group
O(1) O 0.79310(14) -0.11067(3) 0.98058(5) 0.0274(2) Uani 1.00 1 d . . .
O(2) O 0.28436(13) -0.07120(4) 0.64764(5) 0.0252(2) Uani 1.00 1 d . . .
O(3) O 1.08095(14) 0.16240(3) 0.69470(5) 0.0250(2) Uani 1.00 1 d . . .
N(1) N 0.50149(16) -0.04668(4) 0.89801(5) 0.0179(2) Uani 1.00 1 d . . .
N(2) N 0.64449(15) -0.01834(4) 0.71301(5) 0.0159(2) Uani 1.00 1 d . . .
N(3) N 0.71718(15) 0.13662(4) 0.77047(5) 0.0180(2) Uani 1.00 1 d . . .
C(1) C 0.79477(19) 0.06081(5) 0.90894(6) 0.0201(2) Uani 1.00 1 d . . .
C(2) C 0.63758(18) 0.04312(4) 0.83597(6) 0.0160(2) Uani 1.00 1 d . . .
C(3) C 0.43047(18) 0.00836(4) 0.86256(6) 0.0178(2) Uani 1.00 1 d . . .
C(4) C 0.37233(18) -0.09098(5) 0.88646(6) 0.0174(2) Uani 1.00 1 d . . .
C(5) C 0.42959(18) -0.14622(4) 0.92410(6) 0.0172(2) Uani 1.00 1 d . . .
C(6) C 0.63769(19) -0.15387(5) 0.97086(6) 0.0189(2) Uani 1.00 1 d . . .
C(7) C 0.6852(2) -0.20650(5) 1.00877(6) 0.0230(2) Uani 1.00 1 d . . .
C(8) C 0.5265(2) -0.25099(5) 1.00087(7) 0.0244(2) Uani 1.00 1 d . . .
C(9) C 0.3198(2) -0.24397(5) 0.95485(7) 0.0248(2) Uani 1.00 1 d . . .
C(10) C 0.27294(19) -0.19211(5) 0.91691(6) 0.0214(2) Uani 1.00 1 d . . .
C(11) C 0.78127(18) 0.00706(4) 0.78045(6) 0.0164(2) Uani 1.00 1 d . . .
C(12) C 0.73635(18) -0.02161(4) 0.64532(6) 0.0158(2) Uani 1.00 1 d . . .
C(13) C 0.62220(18) -0.05069(4) 0.57635(6) 0.0160(2) Uani 1.00 1 d . . .
C(14) C 0.40239(19) -0.07528(4) 0.58018(6) 0.0188(2) Uani 1.00 1 d . . .
C(15) C 0.3022(2) -0.10425(5) 0.51352(7) 0.0244(2) Uani 1.00 1 d . . .
C(16) C 0.4200(2) -0.10851(5) 0.44388(7) 0.0270(2) Uani 1.00 1 d . . .
C(17) C 0.6377(2) -0.08493(5) 0.43934(6) 0.0262(2) Uani 1.00 1 d . . .
C(18) C 0.7367(2) -0.05601(5) 0.50525(6) 0.0215(2) Uani 1.00 1 d . . .
C(19) C 0.53737(18) 0.09718(4) 0.79322(6) 0.0179(2) Uani 1.00 1 d . . .
C(20) C 0.72487(19) 0.18719(4) 0.80109(6) 0.0180(2) Uani 1.00 1 d . . .
C(21) C 0.90276(18) 0.22880(5) 0.78281(6) 0.0174(2) Uani 1.00 1 d . . .
C(22) C 1.07630(18) 0.21470(5) 0.73040(6) 0.0185(2) Uani 1.00 1 d . . .
C(23) C 1.24613(19) 0.25487(5) 0.71499(7) 0.0233(2) Uani 1.00 1 d . . .
C(24) C 1.2445(2) 0.30869(5) 0.75104(7) 0.0256(2) Uani 1.00 1 d . . .
C(25) C 1.0731(2) 0.32360(5) 0.80215(7) 0.0274(3) Uani 1.00 1 d . . .
C(26) C 0.9038(2) 0.28378(5) 0.81745(7) 0.0231(2) Uani 1.00 1 d . . .
H(1) H 0.8410 0.0274 0.9416 0.025 Uiso 1.00 1 c R . .
H(2) H 0.9379 0.0810 0.8924 0.024 Uiso 1.00 1 c R . .
H(3) H 0.3558 0.0316 0.9043 0.021 Uiso 1.00 1 c R . .
H(4) H 0.3159 0.0031 0.8169 0.021 Uiso 1.00 1 c R . .
H(5) H 0.2229 -0.0899 0.8522 0.021 Uiso 1.00 1 c R . .
H(6) H 0.8334 -0.2116 1.0412 0.027 Uiso 1.00 1 c R . .
H(7) H 0.5623 -0.2883 1.0275 0.029 Uiso 1.00 1 c R . .
H(8) H 0.2140 -0.2753 0.9510 0.030 Uiso 1.00 1 c R . .
H(9) H 0.1301 -0.1852 0.8842 0.025 Uiso 1.00 1 c R . .
H(10) H 0.9135 0.0302 0.7612 0.019 Uiso 1.00 1 c R . .
H(11) H 0.8512 -0.0259 0.8121 0.019 Uiso 1.00 1 c R . .
H(12) H 0.8953 -0.0056 0.6381 0.019 Uiso 1.00 1 c R . .
H(13) H 0.1509 -0.1209 0.5185 0.029 Uiso 1.00 1 c R . .
H(14) H 0.3507 -0.1300 0.3975 0.032 Uiso 1.00 1 c R . .
H(15) H 0.7197 -0.0884 0.3904 0.031 Uiso 1.00 1 c R . .
H(16) H 0.8930 -0.0389 0.5040 0.026 Uiso 1.00 1 c R . .
H(17) H 0.4490 0.0859 0.7432 0.022 Uiso 1.00 1 c R . .
H(18) H 0.4290 0.1171 0.8288 0.021 Uiso 1.00 1 c R . .
H(19) H 0.6089 0.2008 0.8376 0.021 Uiso 1.00 1 c R . .
H(20) H 1.3635 0.2441 0.6779 0.028 Uiso 1.00 1 c R . .
H(21) H 1.0700 0.3619 0.8267 0.033 Uiso 1.00 1 c R . .
H(22) H 0.7134 0.0881 0.9432 0.025 Uiso 1.00 1 c R . .
H(23) H 0.7784 0.2929 0.8533 0.028 Uiso 1.00 1 c R . .
H(24) H 1.3631 0.3366 0.7400 0.031 Uiso 1.00 1 c R . .
H(25) H 0.7224 -0.0781 0.9566 0.033 Uiso 1.00 1 c R . .
H(26) H 0.3887 -0.0527 0.6854 0.032 Uiso 1.00 1 c R . .
H(27) H 0.9526 0.1415 0.7135 0.032 Uiso 1.00 1 c R . .

loop_
_atom_site_aniso_label
_atom_site_aniso_U_11
_atom_site_aniso_U_22
_atom_site_aniso_U_33
_atom_site_aniso_U_12
_atom_site_aniso_U_13
_atom_site_aniso_U_23
O(1) 0.0242(4) 0.0212(4) 0.0351(4) -0.0033(3) -0.0121(3) -0.0008(3)
O(2) 0.0187(4) 0.0289(4) 0.0282(4) -0.0056(3) 0.0039(3) -0.0064(3)
O(3) 0.0274(4) 0.0232(4) 0.0251(3) 0.0043(3) 0.0076(3) -0.0049(3)
N(1) 0.0191(4) 0.0181(4) 0.0167(4) 0.0005(3) 0.0014(3) -0.0015(3)
N(2) 0.0162(4) 0.0145(4) 0.0168(4) 0.0010(3) -0.0013(3) -0.0030(3)
N(3) 0.0195(4) 0.0172(4) 0.0170(4) 0.0015(3) -0.0012(3) -0.0009(3)
C(1) 0.0218(5) 0.0213(5) 0.0167(4) -0.0001(4) -0.0031(3) -0.0032(4)
C(2) 0.0157(5) 0.0168(4) 0.0153(4) 0.0002(4) -0.0013(3) -0.0023(4)
C(3) 0.0168(5) 0.0179(5) 0.0186(4) 0.0024(4) 0.0001(3) -0.0015(4)
C(4) 0.0153(5) 0.0214(5) 0.0156(4) 0.0014(4) 0.0014(3) -0.0034(4)
C(5) 0.0180(5) 0.0186(5) 0.0152(4) 0.0010(4) 0.0026(3) -0.0044(4)
C(6) 0.0195(5) 0.0195(5) 0.0176(4) -0.0009(4) -0.0004(3) -0.0052(4)
C(7) 0.0255(6) 0.0230(5) 0.0202(5) 0.0037(4) -0.0024(4) -0.0027(4)
C(8) 0.0304(6) 0.0203(5) 0.0230(5) 0.0040(4) 0.0055(4) 0.0015(4)
C(9) 0.0223(6) 0.0195(5) 0.0331(6) -0.0032(4) 0.0051(4) -0.0012(4)
C(10) 0.0165(5) 0.0216(5) 0.0262(5) 0.0001(4) 0.0015(4) -0.0031(4)
C(11) 0.0138(5) 0.0176(5) 0.0174(4) 0.0007(3) -0.0026(3) -0.0029(4)
C(12) 0.0142(5) 0.0125(4) 0.0206(5) 0.0023(3) -0.0001(3) -0.0006(4)
C(13) 0.0176(5) 0.0118(4) 0.0184(4) 0.0045(3) -0.0014(3) -0.0014(3)
C(14) 0.0191(5) 0.0141(4) 0.0227(5) 0.0033(4) -0.0012(3) -0.0016(4)
C(15) 0.0246(6) 0.0158(5) 0.0317(5) 0.0013(4) -0.0090(4) -0.0038(4)
C(16) 0.0409(7) 0.0161(5) 0.0222(5) 0.0076(4) -0.0116(4) -0.0059(4)
C(17) 0.0377(7) 0.0221(5) 0.0186(5) 0.0100(5) -0.0002(4) -0.0039(4)
C(18) 0.0237(6) 0.0200(5) 0.0210(5) 0.0046(4) 0.0022(4) -0.0024(4)
C(19) 0.0164(5) 0.0176(5) 0.0194(4) 0.0010(4) -0.0011(3) -0.0028(4)
C(20) 0.0188(5) 0.0194(5) 0.0160(4) 0.0031(4) 0.0014(3) -0.0011(4)
C(21) 0.0173(5) 0.0186(5) 0.0161(4) 0.0020(4) 0.0001(3) -0.0000(4)
C(22) 0.0186(5) 0.0216(5) 0.0151(4) 0.0057(4) -0.0013(3) 0.0006(4)
C(23) 0.0179(5) 0.0297(6) 0.0227(5) 0.0029(4) 0.0037(4) 0.0038(4)
C(24) 0.0208(6) 0.0267(5) 0.0292(5) -0.0040(4) 0.0014(4) 0.0040(5)
C(25) 0.0273(6) 0.0219(5) 0.0333(6) -0.0042(4) 0.0033(4) -0.0044(5)
C(26) 0.0229(6) 0.0218(5) 0.0252(5) 0.0000(4) 0.0059(4) -0.0037(4)

loop_
_atom_type_symbol
_atom_type_description
_atom_type_scat_dispersion_real
_atom_type_scat_dispersion_imag
_atom_type_scat_source
C C 0.003 0.002
;
International Tables for Crystallography
(1992, Vol. C, Tables 4.2.6.8 and 6.1.1.4)
;
H H 0.000 0.000
;
International Tables for Crystallography
(1992, Vol. C, Table 6.1.1.4)
;
O O 0.011 0.006
;
International Tables for Crystallography
(1992, Vol. C, Tables 4.2.6.8 and 6.1.1.4)
;
N N 0.006 0.003
;
International Tables for Crystallography
(1992, Vol. C, Tables 4.2.6.8 and 6.1.1.4)
;

loop_
_geom_angle_atom_site_label_1
_geom_angle_atom_site_label_2
_geom_angle_atom_site_label_3
_geom_angle
_geom_angle_publ_flag
_geom_angle_site_symmetry_1
_geom_angle_site_symmetry_2
_geom_angle_site_symmetry_3
C(3) N(1) C(4) 119.60(8) yes . . .
C(11) N(2) C(12) 117.77(8) yes . . .
C(19) N(3) C(20) 118.79(8) yes . . .
C(1) C(2) C(3) 110.62(8) yes . . .
C(1) C(2) C(11) 107.77(8) yes . . .
C(1) C(2) C(19) 109.85(8) yes . . .
C(3) C(2) C(11) 110.58(7) yes . . .
C(3) C(2) C(19) 106.29(8) yes . . .
C(11) C(2) C(19) 111.76(8) yes . . .
N(1) C(3) C(2) 111.71(8) yes . . .
N(1) C(4) C(5) 121.68(9) yes . . .
C(4) C(5) C(6) 120.99(9) yes . . .
C(4) C(5) C(10) 120.10(9) yes . . .
C(6) C(5) C(10) 118.85(9) yes . . .
O(1) C(6) C(5) 121.14(9) yes . . .
O(1) C(6) C(7) 118.84(9) yes . . .
C(5) C(6) C(7) 120.02(10) yes . . .
C(6) C(7) C(8) 119.82(10) yes . . .
C(7) C(8) C(9) 120.74(10) yes . . .
C(8) C(9) C(10) 119.59(10) yes . . .
C(5) C(10) C(9) 120.97(9) yes . . .
N(2) C(11) C(2) 113.20(8) yes . . .
N(2) C(12) C(13) 121.92(9) yes . . .
C(12) C(13) C(14) 121.67(9) yes . . .
C(12) C(13) C(18) 119.46(9) yes . . .
C(14) C(13) C(18) 118.85(9) yes . . .
O(2) C(14) C(13) 121.07(8) yes . . .
O(2) C(14) C(15) 119.11(9) yes . . .
C(13) C(14) C(15) 119.82(9) yes . . .
C(14) C(15) C(16) 119.86(10) yes . . .
C(15) C(16) C(17) 121.05(10) yes . . .
C(16) C(17) C(18) 119.14(10) yes . . .
C(13) C(18) C(17) 121.29(10) yes . . .
N(3) C(19) C(2) 112.05(8) yes . . .
N(3) C(20) C(21) 122.15(9) yes . . .
C(20) C(21) C(22) 121.09(9) yes . . .
C(20) C(21) C(26) 120.19(9) yes . . .
C(22) C(21) C(26) 118.72(10) yes . . .
O(3) C(22) C(21) 120.93(9) yes . . .
O(3) C(22) C(23) 119.15(9) yes . . .
C(21) C(22) C(23) 119.93(10) yes . . .
C(22) C(23) C(24) 120.03(10) yes . . .
C(23) C(24) C(25) 120.84(10) yes . . .
C(24) C(25) C(26) 119.24(10) yes . . .
C(21) C(26) C(25) 121.23(10) yes . . .
C(6) O(1) H(25) 105.9 no . . .
C(14) O(2) H(26) 104.3 no . . .
C(22) O(3) H(27) 105.9 no . . .
C(2) C(1) H(1) 111.2 no . . .
C(2) C(1) H(2) 111.7 no . . .
C(2) C(1) H(22) 110.2 no . . .
H(1) C(1) H(2) 108.5 no . . .
H(1) C(1) H(22) 108.2 no . . .
H(2) C(1) H(22) 106.9 no . . .
N(1) C(3) H(3) 108.4 no . . .
N(1) C(3) H(4) 111.5 no . . .
C(2) C(3) H(3) 107.3 no . . .
C(2) C(3) H(4) 110.3 no . . .
H(3) C(3) H(4) 107.6 no . . .
N(1) C(4) H(5) 122.7 no . . .
C(5) C(4) H(5) 115.6 no . . .
C(6) C(7) H(6) 119.4 no . . .
C(8) C(7) H(6) 120.8 no . . .
C(7) C(8) H(7) 119.3 no . . .
C(9) C(8) H(7) 120.0 no . . .
C(8) C(9) H(8) 118.6 no . . .
C(10) C(9) H(8) 121.8 no . . .
C(5) C(10) H(9) 116.6 no . . .
C(9) C(10) H(9) 122.4 no . . .
N(2) C(11) H(10) 111.1 no . . .
N(2) C(11) H(11) 106.3 no . . .
C(2) C(11) H(10) 110.8 no . . .
C(2) C(11) H(11) 108.6 no . . .
H(10) C(11) H(11) 106.4 no . . .
N(2) C(12) H(12) 121.1 no . . .
C(13) C(12) H(12) 117.0 no . . .
C(14) C(15) H(13) 117.5 no . . .
C(16) C(15) H(13) 122.6 no . . .
C(15) C(16) H(14) 119.6 no . . .
C(17) C(16) H(14) 119.3 no . . .
C(16) C(17) H(15) 120.5 no . . .
C(18) C(17) H(15) 120.3 no . . .
C(13) C(18) H(16) 117.6 no . . .
C(17) C(18) H(16) 121.1 no . . .
N(3) C(19) H(17) 106.9 no . . .
N(3) C(19) H(18) 110.4 no . . .
C(2) C(19) H(17) 109.8 no . . .
C(2) C(19) H(18) 109.6 no . . .
H(17) C(19) H(18) 107.9 no . . .
N(3) C(20) H(19) 122.0 no . . .
C(21) C(20) H(19) 115.8 no . . .
C(22) C(23) H(20) 118.2 no . . .
C(24) C(23) H(20) 121.8 no . . .
C(23) C(24) H(24) 119.7 no . . .
C(25) C(24) H(24) 119.4 no . . .
C(24) C(25) H(21) 120.9 no . . .
C(26) C(25) H(21) 119.9 no . . .
C(21) C(26) H(23) 117.2 no . . .
C(25) C(26) H(23) 121.6 no . . .

loop_
_geom_bond_atom_site_label_1
_geom_bond_atom_site_label_2
_geom_bond_distance
_geom_bond_publ_flag
_geom_bond_site_symmetry_1
_geom_bond_site_symmetry_2
O(1) C(6) 1.3526(13) yes . .
O(2) C(14) 1.3541(13) yes . .
O(3) C(22) 1.3528(13) yes . .
N(1) C(3) 1.4568(13) yes . .
N(1) C(4) 1.2807(14) yes . .
N(2) C(11) 1.4613(12) yes . .
N(2) C(12) 1.2782(13) yes . .
N(3) C(19) 1.4560(13) yes . .
N(3) C(20) 1.2796(13) yes . .
C(1) C(2) 1.5325(14) yes . .
C(2) C(3) 1.5356(14) yes . .
C(2) C(11) 1.5312(14) yes . .
C(2) C(19) 1.5400(13) yes . .
C(4) C(5) 1.4571(14) yes . .
C(5) C(6) 1.4100(14) yes . .
C(5) C(10) 1.4015(14) yes . .
C(6) C(7) 1.3952(15) yes . .
C(7) C(8) 1.3851(16) yes . .
C(8) C(9) 1.3953(16) yes . .
C(9) C(10) 1.3793(16) yes . .
C(12) C(13) 1.4578(13) yes . .
C(13) C(14) 1.4036(14) yes . .
C(13) C(18) 1.3979(14) yes . .
C(14) C(15) 1.3955(15) yes . .
C(15) C(16) 1.3849(17) yes . .
C(16) C(17) 1.3841(17) yes . .
C(17) C(18) 1.3829(14) yes . .
C(20) C(21) 1.4598(15) yes . .
C(21) C(22) 1.4108(15) yes . .
C(21) C(26) 1.4005(16) yes . .
C(22) C(23) 1.3924(15) yes . .
C(23) C(24) 1.3864(16) yes . .
C(24) C(25) 1.3916(17) yes . .
C(25) C(26) 1.3843(16) yes . .
O(1) H(25) 0.937 no . .
O(2) H(26) 0.950 no . .
O(3) H(27) 0.957 no . .
C(1) H(1) 0.976 no . .
C(1) H(2) 1.007 no . .
C(1) H(22) 0.991 no . .
C(3) H(3) 1.000 no . .
C(3) H(4) 0.988 no . .
C(4) H(5) 1.011 no . .
C(7) H(6) 0.996 no . .
C(8) H(7) 0.989 no . .
C(9) H(8) 0.952 no . .
C(10) H(9) 0.978 no . .
C(11) H(10) 1.005 no . .
C(11) H(11) 1.002 no . .
C(12) H(12) 1.009 no . .
C(15) H(13) 0.968 no . .
C(16) H(14) 0.984 no . .
C(17) H(15) 0.972 no . .
C(18) H(16) 0.992 no . .
C(19) H(17) 0.987 no . .
C(19) H(18) 1.003 no . .
C(20) H(19) 0.985 no . .
C(23) H(20) 0.980 no . .
C(24) H(24) 0.971 no . .
C(25) H(21) 0.979 no . .
C(26) H(23) 0.992 no . .

loop_
_geom_contact_atom_site_label_1
_geom_contact_atom_site_label_2
_geom_contact_distance
_geom_contact_publ_flag
_geom_contact_site_symmetry_1
_geom_contact_site_symmetry_2
O(1) C(1) 3.1521(13) ? . 3_757
O(1) C(10) 3.5805(13) ? . 1_655
O(2) C(12) 3.3833(12) ? . 1_455
O(2) C(25) 3.3439(14) ? . 2_646
O(2) C(26) 3.5973(14) ? . 2_646
O(3) C(17) 3.3654(14) ? . 3_756
O(3) C(19) 3.3911(12) ? . 1_655
C(1) O(1) 3.1521(13) ? . 3_757
C(8) C(16) 3.4425(16) ? . 4_545
C(9) C(16) 3.4800(16) ? . 4_545
C(10) O(1) 3.5805(13) ? . 1_455
C(12) O(2) 3.3833(12) ? . 1_655
C(12) C(16) 3.4635(14) ? . 3_656
C(12) C(17) 3.5301(15) ? . 3_656
C(13) C(17) 3.4943(15) ? . 3_656
C(13) C(18) 3.4630(14) ? . 3_656
C(14) C(18) 3.4394(14) ? . 3_656
C(15) C(18) 3.4660(16) ? . 1_455
C(16) C(8) 3.4425(16) ? . 4_544
C(16) C(9) 3.4800(16) ? . 4_544
C(16) C(12) 3.4635(14) ? . 3_656
C(17) O(3) 3.3654(14) ? . 3_756
C(17) C(12) 3.5301(15) ? . 3_656
C(17) C(13) 3.4943(15) ? . 3_656
C(18) C(13) 3.4630(14) ? . 3_656
C(18) C(14) 3.4394(14) ? . 3_656
C(18) C(15) 3.4660(16) ? . 1_655
C(19) O(3) 3.3911(12) ? . 1_455
C(20) C(23) 3.4332(15) ? . 1_455
C(23) C(20) 3.4332(15) ? . 1_655
C(25) O(2) 3.3439(14) ? . 2_656
C(26) O(2) 3.5973(14) ? . 2_656
O(1) H(1) 3.099 ? . 3_757
O(1) H(2) 2.646 ? . 3_757
O(1) H(3) 2.826 ? . 3_657
O(1) H(5) 3.417 ? . 1_655
O(1) H(9) 3.127 ? . 1_655
O(1) H(18) 3.500 ? . 3_657
O(1) H(22) 3.315 ? . 3_657
O(1) H(22) 3.111 ? . 3_757
O(2) H(12) 2.722 ? . 1_455
O(2) H(16) 3.288 ? . 1_455
O(2) H(21) 2.634 ? . 2_646
O(2) H(23) 3.176 ? . 2_646
O(2) H(24) 3.439 ? . 2_746
O(3) H(8) 3.229 ? . 2_656
O(3) H(14) 2.960 ? . 3_656
O(3) H(15) 2.548 ? . 3_756
O(3) H(17) 2.858 ? . 1_655
O(3) H(18) 3.107 ? . 1_655
N(1) H(1) 3.454 ? . 3_657
N(1) H(3) 3.366 ? . 3_657
N(1) H(22) 3.142 ? . 3_657
N(2) H(21) 3.324 ? . 2_746
N(2) H(24) 3.458 ? . 2_746
N(3) H(14) 2.807 ? . 3_656
N(3) H(20) 3.528 ? . 1_455
C(1) H(3) 3.334 ? . 1_655
C(1) H(25) 3.507 ? . 3_757
C(3) H(2) 3.383 ? . 1_455
C(3) H(10) 3.395 ? . 1_455
C(3) H(11) 3.511 ? . 1_455
C(3) H(25) 3.579 ? . 3_657
C(4) H(1) 3.513 ? . 3_657
C(4) H(11) 3.541 ? . 1_455
C(4) H(22) 2.911 ? . 3_657
C(4) H(24) 3.164 ? . 2_746
C(5) H(20) 3.326 ? . 2_746
C(5) H(22) 2.760 ? . 3_657
C(5) H(24) 3.078 ? . 2_746
C(6) H(3) 3.517 ? . 3_657
C(6) H(9) 3.360 ? . 1_655
C(6) H(18) 3.488 ? . 3_657
C(6) H(20) 3.428 ? . 2_746
C(6) H(22) 2.981 ? . 3_657
C(6) H(24) 3.519 ? . 2_746
C(7) H(9) 3.445 ? . 1_655
C(7) H(18) 3.504 ? . 3_657
C(7) H(19) 3.164 ? . 3_657
C(7) H(20) 3.311 ? . 2_746
C(8) H(14) 3.382 ? . 4_545
C(8) H(19) 3.078 ? . 3_657
C(8) H(20) 3.084 ? . 2_746
C(8) H(23) 3.240 ? . 3_657
C(9) H(6) 3.332 ? . 1_455
C(9) H(13) 3.472 ? . 4_545
C(9) H(14) 3.087 ? . 4_545
C(9) H(20) 2.972 ? . 2_746
C(9) H(23) 3.471 ? . 3_657
C(10) H(6) 3.412 ? . 1_455
C(10) H(20) 3.090 ? . 2_746
C(10) H(22) 3.353 ? . 3_657
C(10) H(24) 3.522 ? . 2_746
C(11) H(4) 3.130 ? . 1_655
C(11) H(5) 3.565 ? . 1_655
C(12) H(21) 2.955 ? . 2_746
C(13) H(21) 3.095 ? . 2_746
C(14) H(7) 3.430 ? . 4_544
C(14) H(12) 3.544 ? . 1_455
C(14) H(16) 3.261 ? . 1_455
C(14) H(16) 3.414 ? . 3_656
C(14) H(21) 3.545 ? . 2_646
C(14) H(23) 3.441 ? . 2_646
C(15) H(7) 2.919 ? . 4_544
C(15) H(8) 3.016 ? . 4_544
C(15) H(16) 2.816 ? . 1_455
C(15) H(16) 3.518 ? . 3_656
C(15) H(23) 3.312 ? . 2_646
C(16) H(7) 2.869 ? . 4_544
C(16) H(8) 2.956 ? . 4_544
C(16) H(12) 3.455 ? . 3_656
C(16) H(17) 3.294 ? . 3_656
C(16) H(27) 3.388 ? . 3_656
C(17) H(7) 3.330 ? . 4_544
C(17) H(13) 3.295 ? . 1_655
C(17) H(17) 3.053 ? . 3_656
C(18) H(12) 3.595 ? . 3_756
C(18) H(13) 2.836 ? . 1_655
C(18) H(16) 3.090 ? . 3_756
C(18) H(21) 3.515 ? . 2_746
C(19) H(14) 3.368 ? . 3_656
C(19) H(15) 3.330 ? . 3_656
C(20) H(14) 3.568 ? . 3_656
C(20) H(20) 3.139 ? . 1_455
C(21) H(6) 3.251 ? . 3_757
C(21) H(9) 3.420 ? . 2_656
C(21) H(20) 3.514 ? . 1_455
C(22) H(8) 3.381 ? . 2_656
C(22) H(9) 3.195 ? . 2_656
C(22) H(18) 3.409 ? . 1_655
C(22) H(19) 3.494 ? . 1_655
C(23) H(9) 3.002 ? . 2_656
C(23) H(19) 3.111 ? . 1_655
C(24) H(9) 3.042 ? . 2_656
C(24) H(19) 3.532 ? . 1_655
C(24) H(23) 3.468 ? . 1_655
C(25) H(7) 3.535 ? . 3_757
C(25) H(9) 3.262 ? . 2_656
C(25) H(13) 3.570 ? . 2_656
C(26) H(6) 3.202 ? . 3_757
C(26) H(9) 3.430 ? . 2_656
C(26) H(13) 3.546 ? . 2_656
C(26) H(24) 3.543 ? . 1_455
H(1) O(1) 3.099 ? . 3_757
H(1) N(1) 3.454 ? . 3_657
H(1) C(4) 3.513 ? . 3_657
H(1) H(1) 2.896 ? . 3_757
H(1) H(3) 3.091 ? . 1_655
H(1) H(3) 3.181 ? . 3_657
H(1) H(4) 3.595 ? . 1_655
H(1) H(25) 3.191 ? . 3_757
H(2) O(1) 2.646 ? . 3_757
H(2) C(3) 3.383 ? . 1_655
H(2) H(3) 2.681 ? . 1_655
H(2) H(4) 3.161 ? . 1_655
H(2) H(6) 3.465 ? . 3_757
H(2) H(18) 3.213 ? . 1_655
H(2) H(25) 3.105 ? . 3_757
H(3) O(1) 2.826 ? . 3_657
H(3) N(1) 3.366 ? . 3_657
H(3) C(1) 3.334 ? . 1_455
H(3) C(6) 3.517 ? . 3_657
H(3) H(1) 3.091 ? . 1_455
H(3) H(1) 3.181 ? . 3_657
H(3) H(2) 2.681 ? . 1_455
H(3) H(10) 3.401 ? . 1_455
H(3) H(11) 3.493 ? . 1_455
H(3) H(25) 2.620 ? . 3_657
H(4) C(11) 3.130 ? . 1_455
H(4) H(1) 3.595 ? . 1_455
H(4) H(2) 3.161 ? . 1_455
H(4) H(10) 2.542 ? . 1_455
H(4) H(11) 2.779 ? . 1_455
H(5) O(1) 3.417 ? . 1_455
H(5) C(11) 3.565 ? . 1_455
H(5) H(11) 2.672 ? . 1_455
H(5) H(21) 3.525 ? . 2_646
H(5) H(22) 3.408 ? . 3_657
H(5) H(24) 3.390 ? . 2_746
H(5) H(25) 3.486 ? . 1_455
H(6) C(9) 3.332 ? . 1_655
H(6) C(10) 3.412 ? . 1_655
H(6) C(21) 3.251 ? . 3_757
H(6) C(26) 3.202 ? . 3_757
H(6) H(2) 3.465 ? . 3_757
H(6) H(8) 3.119 ? . 1_655
H(6) H(9) 3.275 ? . 1_655
H(6) H(18) 3.495 ? . 3_657
H(6) H(19) 3.370 ? . 3_657
H(6) H(23) 3.356 ? . 3_757
H(7) C(14) 3.430 ? . 4_545
H(7) C(15) 2.919 ? . 4_545
H(7) C(16) 2.869 ? . 4_545
H(7) C(17) 3.330 ? . 4_545
H(7) C(25) 3.535 ? . 3_757
H(7) H(13) 3.185 ? . 4_545
H(7) H(14) 3.080 ? . 4_545
H(7) H(19) 3.230 ? . 3_657
H(7) H(20) 3.554 ? . 2_746
H(7) H(21) 3.573 ? . 3_757
H(7) H(23) 2.888 ? . 3_657
H(8) O(3) 3.229 ? . 2_646
H(8) C(15) 3.016 ? . 4_545
H(8) C(16) 2.956 ? . 4_545
H(8) C(22) 3.381 ? . 2_646
H(8) H(6) 3.119 ? . 1_455
H(8) H(13) 2.694 ? . 4_545
H(8) H(14) 2.519 ? . 4_545
H(8) H(20) 3.386 ? . 2_746
H(8) H(23) 3.283 ? . 3_657
H(8) H(27) 3.445 ? . 2_646
H(9) O(1) 3.127 ? . 1_455
H(9) C(6) 3.360 ? . 1_455
H(9) C(7) 3.445 ? . 1_455
H(9) C(21) 3.420 ? . 2_646
H(9) C(22) 3.195 ? . 2_646
H(9) C(23) 3.002 ? . 2_646
H(9) C(24) 3.042 ? . 2_646
H(9) C(25) 3.262 ? . 2_646
H(9) C(26) 3.430 ? . 2_646
H(9) H(6) 3.275 ? . 1_455
H(9) H(20) 3.411 ? . 2_646
H(9) H(20) 3.575 ? . 2_746
H(9) H(24) 3.470 ? . 2_646
H(10) C(3) 3.395 ? . 1_655
H(10) H(3) 3.401 ? . 1_655
H(10) H(4) 2.542 ? . 1_655
H(10) H(17) 3.399 ? . 1_655
H(11) C(3) 3.511 ? . 1_655
H(11) C(4) 3.541 ? . 1_655
H(11) H(3) 3.493 ? . 1_655
H(11) H(4) 2.779 ? . 1_655
H(11) H(5) 2.672 ? . 1_655
H(11) H(21) 3.531 ? . 2_746
H(11) H(24) 3.516 ? . 2_746
H(12) O(2) 2.722 ? . 1_655
H(12) C(14) 3.544 ? . 1_655
H(12) C(16) 3.455 ? . 3_656
H(12) C(18) 3.595 ? . 3_756
H(12) H(14) 3.492 ? . 3_656
H(12) H(15) 3.181 ? . 3_756
H(12) H(16) 2.921 ? . 3_756
H(12) H(21) 3.135 ? . 2_746
H(12) H(26) 3.124 ? . 1_655
H(13) C(9) 3.472 ? . 4_544
H(13) C(17) 3.295 ? . 1_455
H(13) C(18) 2.836 ? . 1_455
H(13) C(25) 3.570 ? . 2_646
H(13) C(26) 3.546 ? . 2_646
H(13) H(7) 3.185 ? . 4_544
H(13) H(8) 2.694 ? . 4_544
H(13) H(15) 3.280 ? . 1_455
H(13) H(16) 2.424 ? . 1_455
H(13) H(21) 2.975 ? . 2_646
H(13) H(23) 2.940 ? . 2_646
H(14) O(3) 2.960 ? . 3_656
H(14) N(3) 2.807 ? . 3_656
H(14) C(8) 3.382 ? . 4_544
H(14) C(9) 3.087 ? . 4_544
H(14) C(19) 3.368 ? . 3_656
H(14) C(20) 3.568 ? . 3_656
H(14) H(7) 3.080 ? . 4_544
H(14) H(8) 2.519 ? . 4_544
H(14) H(12) 3.492 ? . 3_656
H(14) H(17) 2.867 ? . 3_656
H(14) H(20) 3.405 ? . 3_756
H(14) H(27) 2.493 ? . 3_656
H(15) O(3) 2.548 ? . 3_756
H(15) C(19) 3.330 ? . 3_656
H(15) H(12) 3.181 ? . 3_756
H(15) H(13) 3.280 ? . 1_655
H(15) H(17) 2.379 ? . 3_656
H(15) H(26) 3.552 ? . 3_656
H(15) H(27) 2.921 ? . 3_756
H(16) O(2) 3.288 ? . 1_655
H(16) C(14) 3.261 ? . 1_655
H(16) C(14) 3.414 ? . 3_656
H(16) C(15) 2.816 ? . 1_655
H(16) C(15) 3.518 ? . 3_656
H(16) C(18) 3.090 ? . 3_756
H(16) H(12) 2.921 ? . 3_756
H(16) H(13) 2.424 ? . 1_655
H(16) H(16) 2.202 ? . 3_756
H(17) O(3) 2.858 ? . 1_455
H(17) C(16) 3.294 ? . 3_656
H(17) C(17) 3.053 ? . 3_656
H(17) H(10) 3.399 ? . 1_455
H(17) H(14) 2.867 ? . 3_656
H(17) H(15) 2.379 ? . 3_656
H(17) H(27) 3.171 ? . 1_455
H(18) O(1) 3.500 ? . 3_657
H(18) O(3) 3.107 ? . 1_455
H(18) C(6) 3.488 ? . 3_657
H(18) C(7) 3.504 ? . 3_657
H(18) C(22) 3.409 ? . 1_455
H(18) H(2) 3.213 ? . 1_455
H(18) H(6) 3.495 ? . 3_657
H(18) H(27) 3.323 ? . 1_455
H(19) C(7) 3.164 ? . 3_657
H(19) C(8) 3.078 ? . 3_657
H(19) C(22) 3.494 ? . 1_455
H(19) C(23) 3.111 ? . 1_455
H(19) C(24) 3.532 ? . 1_455
H(19) H(6) 3.370 ? . 3_657
H(19) H(7) 3.230 ? . 3_657
H(19) H(20) 3.110 ? . 1_455
H(20) N(3) 3.528 ? . 1_655
H(20) C(5) 3.326 ? . 2_756
H(20) C(6) 3.428 ? . 2_756
H(20) C(7) 3.311 ? . 2_756
H(20) C(8) 3.084 ? . 2_756
H(20) C(9) 2.972 ? . 2_756
H(20) C(10) 3.090 ? . 2_756
H(20) C(20) 3.139 ? . 1_655
H(20) C(21) 3.514 ? . 1_655
H(20) H(7) 3.554 ? . 2_756
H(20) H(8) 3.386 ? . 2_756
H(20) H(9) 3.411 ? . 2_656
H(20) H(9) 3.575 ? . 2_756
H(20) H(14) 3.405 ? . 3_756
H(20) H(19) 3.110 ? . 1_655
H(21) O(2) 2.634 ? . 2_656
H(21) N(2) 3.324 ? . 2_756
H(21) C(12) 2.955 ? . 2_756
H(21) C(13) 3.095 ? . 2_756
H(21) C(14) 3.545 ? . 2_656
H(21) C(18) 3.515 ? . 2_756
H(21) H(5) 3.525 ? . 2_656
H(21) H(7) 3.573 ? . 3_757
H(21) H(11) 3.531 ? . 2_756
H(21) H(12) 3.135 ? . 2_756
H(21) H(13) 2.975 ? . 2_656
H(21) H(26) 3.319 ? . 2_656
H(22) O(1) 3.315 ? . 3_657
H(22) O(1) 3.111 ? . 3_757
H(22) N(1) 3.142 ? . 3_657
H(22) C(4) 2.911 ? . 3_657
H(22) C(5) 2.760 ? . 3_657
H(22) C(6) 2.981 ? . 3_657
H(22) C(10) 3.353 ? . 3_657
H(22) H(5) 3.408 ? . 3_657
H(22) H(25) 3.123 ? . 3_657
H(22) H(25) 3.597 ? . 3_757
H(23) O(2) 3.176 ? . 2_656
H(23) C(8) 3.240 ? . 3_657
H(23) C(9) 3.471 ? . 3_657
H(23) C(14) 3.441 ? . 2_656
H(23) C(15) 3.312 ? . 2_656
H(23) C(24) 3.468 ? . 1_455
H(23) H(6) 3.356 ? . 3_757
H(23) H(7) 2.888 ? . 3_657
H(23) H(8) 3.283 ? . 3_657
H(23) H(13) 2.940 ? . 2_656
H(23) H(24) 3.142 ? . 1_455
H(24) O(2) 3.439 ? . 2_756
H(24) N(2) 3.458 ? . 2_756
H(24) C(4) 3.164 ? . 2_756
H(24) C(5) 3.078 ? . 2_756
H(24) C(6) 3.519 ? . 2_756
H(24) C(10) 3.522 ? . 2_756
H(24) C(26) 3.543 ? . 1_655
H(24) H(5) 3.390 ? . 2_756
H(24) H(9) 3.470 ? . 2_656
H(24) H(11) 3.516 ? . 2_756
H(24) H(23) 3.142 ? . 1_655
H(24) H(26) 3.166 ? . 2_756
H(25) C(1) 3.507 ? . 3_757
H(25) C(3) 3.579 ? . 3_657
H(25) H(1) 3.191 ? . 3_757
H(25) H(2) 3.105 ? . 3_757
H(25) H(3) 2.620 ? . 3_657
H(25) H(5) 3.486 ? . 1_655
H(25) H(22) 3.123 ? . 3_657
H(25) H(22) 3.597 ? . 3_757
H(26) H(12) 3.124 ? . 1_455
H(26) H(15) 3.552 ? . 3_656
H(26) H(21) 3.319 ? . 2_646
H(26) H(24) 3.166 ? . 2_746
H(27) C(16) 3.388 ? . 3_656
H(27) H(8) 3.445 ? . 2_656
H(27) H(14) 2.493 ? . 3_656
H(27) H(15) 2.921 ? . 3_756
H(27) H(17) 3.171 ? . 1_655
H(27) H(18) 3.323 ? . 1_655

loop_
_geom_torsion_atom_site_label_1
_geom_torsion_atom_site_label_2
_geom_torsion_atom_site_label_3
_geom_torsion_atom_site_label_4
_geom_torsion
_geom_torsion_publ_flag
_geom_torsion_site_symmetry_1
_geom_torsion_site_symmetry_2
_geom_torsion_site_symmetry_3
_geom_torsion_site_symmetry_4
C(3) N(1) C(4) C(5) -176.67(9) ? . . . .
C(4) N(1) C(3) C(2) -144.53(9) ? . . . .
C(11) N(2) C(12) C(13) 174.55(8) ? . . . .
C(12) N(2) C(11) C(2) 143.41(9) ? . . . .
C(19) N(3) C(20) C(21) 178.57(8) ? . . . .
C(20) N(3) C(19) C(2) -117.82(9) ? . . . .
C(1) C(2) C(3) N(1) -65.70(10) ? . . . .
C(1) C(2) C(11) N(2) 173.14(8) ? . . . .
C(1) C(2) C(19) N(3) 55.61(10) ? . . . .
C(3) C(2) C(11) N(2) 52.12(10) ? . . . .
C(11) C(2) C(3) N(1) 53.61(10) ? . . . .
C(3) C(2) C(19) N(3) 175.31(7) ? . . . .
C(19) C(2) C(3) N(1) 175.10(7) ? . . . .
C(11) C(2) C(19) N(3) -63.96(10) ? . . . .
C(19) C(2) C(11) N(2) -66.07(10) ? . . . .
N(1) C(4) C(5) C(6) -4.00(15) ? . . . .
N(1) C(4) C(5) C(10) 173.39(10) ? . . . .
C(4) C(5) C(6) O(1) -1.67(15) ? . . . .
C(4) C(5) C(6) C(7) 177.65(9) ? . . . .
C(4) C(5) C(10) C(9) -177.29(10) ? . . . .
C(6) C(5) C(10) C(9) 0.15(15) ? . . . .
C(10) C(5) C(6) O(1) -179.09(9) ? . . . .
C(10) C(5) C(6) C(7) 0.23(15) ? . . . .
O(1) C(6) C(7) C(8) 178.80(10) ? . . . .
C(5) C(6) C(7) C(8) -0.53(16) ? . . . .
C(6) C(7) C(8) C(9) 0.46(17) ? . . . .
C(7) C(8) C(9) C(10) -0.09(17) ? . . . .
C(8) C(9) C(10) C(5) -0.22(17) ? . . . .
N(2) C(12) C(13) C(14) 1.74(14) ? . . . .
N(2) C(12) C(13) C(18) -176.13(9) ? . . . .
C(12) C(13) C(14) O(2) 2.23(14) ? . . . .
C(12) C(13) C(14) C(15) -178.06(9) ? . . . .
C(12) C(13) C(18) C(17) 177.84(9) ? . . . .
C(14) C(13) C(18) C(17) -0.10(15) ? . . . .
C(18) C(13) C(14) O(2) -179.87(9) ? . . . .
C(18) C(13) C(14) C(15) -0.17(14) ? . . . .
O(2) C(14) C(15) C(16) 179.60(10) ? . . . .
C(13) C(14) C(15) C(16) -0.12(15) ? . . . .
C(14) C(15) C(16) C(17) 0.67(17) ? . . . .
C(15) C(16) C(17) C(18) -0.93(17) ? . . . .
C(16) C(17) C(18) C(13) 0.64(17) ? . . . .
N(3) C(20) C(21) C(22) -0.38(15) ? . . . .
N(3) C(20) C(21) C(26) 179.71(9) ? . . . .
C(20) C(21) C(22) O(3) 0.90(15) ? . . . .
C(20) C(21) C(22) C(23) -178.97(9) ? . . . .
C(20) C(21) C(26) C(25) 178.83(10) ? . . . .
C(22) C(21) C(26) C(25) -1.09(16) ? . . . .
C(26) C(21) C(22) O(3) -179.19(9) ? . . . .
C(26) C(21) C(22) C(23) 0.95(15) ? . . . .
O(3) C(22) C(23) C(24) -179.95(9) ? . . . .
C(21) C(22) C(23) C(24) -0.08(16) ? . . . .
C(22) C(23) C(24) C(25) -0.69(17) ? . . . .
C(23) C(24) C(25) C(26) 0.56(17) ? . . . .
C(24) C(25) C(26) C(21) 0.34(17) ? . . . .

loop_
_cod_related_entry_id
_cod_related_entry_database
_cod_related_entry_code
1 ChemSpider 30660801
